data_4118219
loop_
_publ_author_name
'Nongnaphat Duangdee'
'Wacharee Harnying'
'Giuseppe Rulli'
'J\"org-M. Neud\"orfl'
'Harald Gr\"oger'
'Albrecht Berkessel'

_publ_section_title
;
 Highly Enantioselective Organocatalytic Trifluoromethyl Carbinol
 Synthesis-A Caveat on Reaction Times and Product Isolation
;
_journal_name_full 'Journal of the American Chemical Society'
_journal_page_first 11196
_journal_page_last 11205
_journal_paper_doi 10.1021/ja302511t
_journal_volume 134
_journal_year 2012
_chemical_formula_moiety 'C10 H10 F3 N O'
_chemical_formula_sum 'C10 H10 F3 N O'
_chemical_formula_weight 217.19
_chemical_name_systematic
; 
 ? 
;
_space_group_IT_number 14
_symmetry_cell_setting monoclinic
_symmetry_space_group_name_Hall '-P 2ybc'
_symmetry_space_group_name_H-M 'P 1 21/c 1'
_atom_sites_solution_hydrogens geom
_atom_sites_solution_primary direct
_atom_sites_solution_secondary difmap
_audit_creation_method SHELXL-97
_cell_angle_alpha 90.00
_cell_angle_beta 117.473(5)
_cell_angle_gamma 90.00
_cell_formula_units_Z 4
_cell_length_a 8.8952(9)
_cell_length_b 7.6628(5)
_cell_length_c 16.6493(16)
_cell_measurement_reflns_used 4997
_cell_measurement_temperature 100(2)
_cell_measurement_theta_max 27.00
_cell_measurement_theta_min 2.58
_cell_volume 1006.87(16)
_computing_cell_refinement 'Nonius DENZO (Otwinowski, Minor 1997)'
_computing_data_collection 'Nonius COLLECT'
_computing_data_reduction 'Nonius DENZO (Otwinowski, Minor 1997)'
_computing_molecular_graphics 'SCHAKAL99 (E. Keller 1999)'
_computing_publication_material 'PLATON (A. L. Spek 1980-2004)'
_computing_structure_refinement 'SHELXL-97 (Sheldrick, 1997)'
_computing_structure_solution 'SHELXS-97 (Sheldrick, 1997)'
_diffrn_ambient_temperature 100(2)
_diffrn_measured_fraction_theta_full 1.000
_diffrn_measured_fraction_theta_max 1.000
_diffrn_measurement_device_type 'Nonius KappaCCD'
_diffrn_measurement_method Phi/Omega-Scans
_diffrn_radiation_monochromator graphite
_diffrn_radiation_source 'fine-focus sealed tube'
_diffrn_radiation_type MoK\a
_diffrn_radiation_wavelength 0.71073
_diffrn_reflns_av_R_equivalents 0.0447
_diffrn_reflns_av_sigmaI/netI 0.0698
_diffrn_reflns_limit_h_max 11
_diffrn_reflns_limit_h_min -10
_diffrn_reflns_limit_k_max 9
_diffrn_reflns_limit_k_min -7
_diffrn_reflns_limit_l_max 16
_diffrn_reflns_limit_l_min -21
_diffrn_reflns_number 4997
_diffrn_reflns_theta_full 27.00
_diffrn_reflns_theta_max 27.00
_diffrn_reflns_theta_min 2.58
_exptl_absorpt_coefficient_mu 0.130
_exptl_absorpt_correction_type none
_exptl_crystal_colour colourless
_exptl_crystal_density_diffrn 1.433
_exptl_crystal_description needle
_exptl_crystal_F_000 448
_exptl_crystal_size_max .15
_exptl_crystal_size_mid .03
_exptl_crystal_size_min .01
_refine_diff_density_max 0.203
_refine_diff_density_min -0.194
_refine_diff_density_rms 0.047
_refine_ls_extinction_method none
_refine_ls_goodness_of_fit_ref 1.011
_refine_ls_hydrogen_treatment mixed
_refine_ls_matrix_type full
_refine_ls_number_parameters 176
_refine_ls_number_reflns 2197
_refine_ls_number_restraints 0
_refine_ls_restrained_S_all 1.011
_refine_ls_R_factor_all 0.0911
_refine_ls_R_factor_gt 0.0426
_refine_ls_shift/su_max 0.000
_refine_ls_shift/su_mean 0.000
_refine_ls_structure_factor_coef Fsqd
_refine_ls_weighting_details 'calc w=1/[\s^2^(Fo^2^)+(0.0225P)^2^+0.0814P] where P=(Fo^2^+2Fc^2^)/3'
_refine_ls_weighting_scheme calc
_refine_ls_wR_factor_gt 0.0685
_refine_ls_wR_factor_ref 0.0798
_reflns_number_gt 1357
_reflns_number_total 2197
_reflns_threshold_expression >2sigma(I)
_cod_data_source_file ja302511t_si_005.cif
_cod_data_source_block nod327c2
_cod_database_code 4118219

loop_
_symmetry_equiv_pos_as_xyz
'x, y, z'
'-x, y+1/2, -z+1/2'
'-x, -y, -z'
'x, -y-1/2, z-1/2'

loop_
_atom_site_label
_atom_site_type_symbol
_atom_site_fract_x
_atom_site_fract_y
_atom_site_fract_z
_atom_site_U_iso_or_equiv
_atom_site_adp_type
_atom_site_occupancy
_atom_site_symmetry_multiplicity
_atom_site_calc_flag
F1 F 0.23277(13) 0.05750(11) 0.44368(7) 0.0379(3) Uani 1 1 d
F2 F 0.24410(12) 0.26186(12) 0.35756(7) 0.0340(3) Uani 1 1 d
F3 F 0.39718(13) 0.27686(13) 0.50225(7) 0.0381(3) Uani 1 1 d
O1 O 0.13066(16) 0.30280(14) 0.53259(8) 0.0262(3) Uani 1 1 d
N1 N 0.08287(18) 0.51229(16) 0.41825(10) 0.0242(4) Uani 1 1 d
C1 C 0.2439(2) 0.2313(2) 0.43715(13) 0.0273(4) Uani 1 1 d
C2 C 0.0971(2) 0.3259(2) 0.44260(12) 0.0236(4) Uani 1 1 d
C3 C -0.0318(3) 0.5321(2) 0.32065(14) 0.0270(5) Uani 1 1 d
C4 C -0.1457(2) 0.3753(2) 0.30088(12) 0.0232(4) Uani 1 1 d
C5 C -0.0707(2) 0.2564(2) 0.37102(12) 0.0211(4) Uani 1 1 d
C6 C -0.1485(2) 0.0990(2) 0.37032(14) 0.0260(4) Uani 1 1 d
C7 C -0.3047(2) 0.0641(2) 0.29759(14) 0.0314(5) Uani 1 1 d
C8 C -0.3806(3) 0.1838(2) 0.22777(15) 0.0323(5) Uani 1 1 d
C9 C -0.3016(2) 0.3402(2) 0.22828(14) 0.0287(5) Uani 1 1 d
C10 C 0.2385(3) 0.6165(3) 0.45382(17) 0.0341(5) Uani 1 1 d
H1 H -0.485(2) 0.1560(19) 0.1800(13) 0.029(5) Uiso 1 1 d
H2 H -0.097(2) 0.0170(18) 0.4188(11) 0.020(4) Uiso 1 1 d
H3 H -0.093(2) 0.644(2) 0.3105(11) 0.026(4) Uiso 1 1 d
H4 H 0.207(2) 0.737(2) 0.4418(11) 0.032(5) Uiso 1 1 d
H5 H 0.309(2) 0.588(2) 0.4235(13) 0.041(5) Uiso 1 1 d
H6 H 0.302(2) 0.598(2) 0.5217(15) 0.039(6) Uiso 1 1 d
H7 H -0.360(2) -0.043(2) 0.2950(12) 0.032(5) Uiso 1 1 d
H8 H -0.354(2) 0.422(2) 0.1812(13) 0.034(5) Uiso 1 1 d
H9 H 0.029(2) 0.532(2) 0.2826(13) 0.036(5) Uiso 1 1 d
H10 H 0.052(3) 0.367(3) 0.5429(15) 0.061(7) Uiso 1 1 d

loop_
_atom_site_aniso_label
_atom_site_aniso_U_11
_atom_site_aniso_U_22
_atom_site_aniso_U_33
_atom_site_aniso_U_23
_atom_site_aniso_U_13
_atom_site_aniso_U_12
F1 0.0421(7) 0.0283(6) 0.0443(8) -0.0002(5) 0.0207(6) 0.0044(5)
F2 0.0366(7) 0.0450(6) 0.0257(7) -0.0041(5) 0.0189(6) -0.0007(5)
F3 0.0261(6) 0.0529(7) 0.0288(7) -0.0075(6) 0.0070(6) -0.0037(5)
O1 0.0346(8) 0.0279(7) 0.0168(8) 0.0020(6) 0.0126(7) 0.0009(6)
N1 0.0316(9) 0.0224(7) 0.0174(9) 0.0006(7) 0.0103(8) -0.0049(6)
C1 0.0290(12) 0.0317(10) 0.0195(11) -0.0016(9) 0.0097(10) -0.0043(8)
C2 0.0299(11) 0.0256(9) 0.0162(11) 0.0010(8) 0.0113(9) -0.0014(8)
C3 0.0366(12) 0.0276(10) 0.0186(12) 0.0034(8) 0.0142(10) 0.0016(8)
C4 0.0258(10) 0.0279(9) 0.0182(11) -0.0014(8) 0.0122(9) 0.0004(7)
C5 0.0245(10) 0.0244(9) 0.0168(10) -0.0017(8) 0.0115(9) 0.0002(7)
C6 0.0303(11) 0.0269(10) 0.0224(12) 0.0021(9) 0.0136(10) -0.0008(8)
C7 0.0342(12) 0.0310(11) 0.0321(14) -0.0056(10) 0.0179(11) -0.0082(9)
C8 0.0242(11) 0.0464(12) 0.0243(12) -0.0086(10) 0.0096(10) -0.0041(9)
C9 0.0286(11) 0.0366(11) 0.0208(12) 0.0023(10) 0.0115(10) 0.0051(9)
C10 0.0420(14) 0.0315(12) 0.0308(15) -0.0031(10) 0.0184(12) -0.0112(9)

loop_
_atom_type_symbol
_atom_type_description
_atom_type_scat_dispersion_real
_atom_type_scat_dispersion_imag
_atom_type_scat_source
C C 0.0033 0.0016 'International Tables Vol C Tables 4.2.6.8 and 6.1.1.4'
H H 0.0000 0.0000 'International Tables Vol C Tables 4.2.6.8 and 6.1.1.4'
F F 0.0171 0.0103 'International Tables Vol C Tables 4.2.6.8 and 6.1.1.4'
N N 0.0061 0.0033 'International Tables Vol C Tables 4.2.6.8 and 6.1.1.4'
O O 0.0106 0.0060 'International Tables Vol C Tables 4.2.6.8 and 6.1.1.4'

loop_
_geom_angle_atom_site_label_1
_geom_angle_atom_site_label_2
_geom_angle_atom_site_label_3
_geom_angle
C2 O1 H10 108.9(14)
C10 N1 C2 118.15(15)
C10 N1 C3 115.67(15)
C2 N1 C3 109.32(13)
F3 C1 F1 106.16(14)
F3 C1 F2 106.77(14)
F1 C1 F2 106.59(14)
F3 C1 C2 113.98(15)
F1 C1 C2 111.52(14)
F2 C1 C2 111.36(14)
O1 C2 N1 111.49(13)
O1 C2 C5 116.47(14)
N1 C2 C5 101.30(13)
O1 C2 C1 103.72(14)
N1 C2 C1 114.12(14)
C5 C2 C1 110.17(14)
N1 C3 C4 102.24(14)
N1 C3 H3 109.0(10)
C4 C3 H3 113.2(9)
N1 C3 H9 113.3(10)
C4 C3 H9 111.2(9)
H3 C3 H9 108.0(13)
C9 C4 C5 120.53(15)
C9 C4 C3 130.42(16)
C5 C4 C3 109.05(15)
C4 C5 C6 121.32(16)
C4 C5 C2 110.45(14)
C6 C5 C2 128.24(16)
C7 C6 C5 118.07(17)
C7 C6 H2 120.6(9)
C5 C6 H2 121.3(9)
C6 C7 C8 120.65(17)
C6 C7 H7 119.9(10)
C8 C7 H7 119.4(11)
C7 C8 C9 121.11(19)
C7 C8 H1 118.3(10)
C9 C8 H1 120.6(10)
C4 C9 C8 118.32(18)
C4 C9 H8 120.8(10)
C8 C9 H8 120.9(10)
N1 C10 H4 108.0(10)
N1 C10 H5 112.0(10)
H4 C10 H5 107.4(14)
N1 C10 H6 108.0(10)
H4 C10 H6 109.0(15)
H5 C10 H6 112.3(15)

loop_
_geom_bond_atom_site_label_1
_geom_bond_atom_site_label_2
_geom_bond_distance
F1 C1 1.3439(18)
F2 C1 1.346(2)
F3 C1 1.3385(19)
O1 C2 1.397(2)
O1 H10 0.93(2)
N1 C10 1.466(2)
N1 C2 1.4744(19)
N1 C3 1.475(2)
C1 C2 1.533(2)
C2 C5 1.513(2)
C3 C4 1.507(2)
C3 H3 0.986(15)
C3 H9 1.005(19)
C4 C9 1.382(2)
C4 C5 1.385(2)
C5 C6 1.388(2)
C6 C7 1.384(2)
C6 H2 0.957(16)
C7 C8 1.387(3)
C7 H7 0.950(15)
C8 C9 1.387(3)
C8 H1 0.928(17)
C9 H8 0.941(17)
C10 H4 0.960(16)
C10 H5 0.99(2)
C10 H6 1.01(2)

loop_
_geom_torsion_atom_site_label_1
_geom_torsion_atom_site_label_2
_geom_torsion_atom_site_label_3
_geom_torsion_atom_site_label_4
_geom_torsion
C10 N1 C2 O1 73.6(2)
C3 N1 C2 O1 -151.34(15)
C10 N1 C2 C5 -161.88(16)
C3 N1 C2 C5 -26.79(17)
C10 N1 C2 C1 -43.5(2)
C3 N1 C2 C1 91.56(18)
F3 C1 C2 O1 -50.39(18)
F1 C1 C2 O1 69.81(17)
F2 C1 C2 O1 -171.26(13)
F3 C1 C2 N1 71.1(2)
F1 C1 C2 N1 -168.69(14)
F2 C1 C2 N1 -49.75(19)
F3 C1 C2 C5 -175.73(13)
F1 C1 C2 C5 -55.54(19)
F2 C1 C2 C5 63.40(18)
C10 N1 C3 C4 163.66(15)
C2 N1 C3 C4 27.34(18)
N1 C3 C4 C9 162.88(18)
N1 C3 C4 C5 -16.64(19)
C9 C4 C5 C6 0.5(3)
C3 C4 C5 C6 -179.94(16)
C9 C4 C5 C2 -179.10(16)
C3 C4 C5 C2 0.5(2)
O1 C2 C5 C4 136.96(15)
N1 C2 C5 C4 15.84(18)
C1 C2 C5 C4 -105.32(16)
O1 C2 C5 C6 -42.6(2)
N1 C2 C5 C6 -163.71(17)
C1 C2 C5 C6 75.1(2)
C4 C5 C6 C7 -0.5(3)
C2 C5 C6 C7 179.01(17)
C5 C6 C7 C8 -0.1(3)
C6 C7 C8 C9 0.8(3)
C5 C4 C9 C8 0.1(3)
C3 C4 C9 C8 -179.32(18)
C7 C8 C9 C4 -0.8(3)
